data_2018088
loop_
_publ_author_name
'Kefi, Riadh'
'Jeanneau, Erwann'
'Lefebvre, Fr\'ed\'eric'
'Ben Nasr, Cherif'

_publ_section_title
;
 Bis(4-methylbenzylammonium) tetrachloridozincate: a new
 noncentrosymmetric structure characterized by ^13^C CP--MAS NMR
 spectroscopy
;
_journal_coeditor_code WQ3001
_journal_issue 5
_journal_name_full 'Acta Crystallographica Section C'
_journal_page_first m126
_journal_page_last m129
_journal_paper_doi 10.1107/S0108270111012297
_journal_volume 67
_journal_year 2011
_chemical_formula_iupac '(C8 H12 N)2 [Zn Cl4]'
_chemical_formula_moiety '2(C8 H12 N +), Cl4 Zn 2-'
_chemical_formula_sum 'C16 H24 Cl4 N2 Zn'
_chemical_formula_weight 451.57
_chemical_name_systematic
;
Bis(4-methylbenzylammonium) tetrachloridozincate
;
_space_group_IT_number 33
_symmetry_cell_setting orthorhombic
_symmetry_space_group_name_Hall 'P 2c -2n'
_symmetry_space_group_name_H-M 'P n a 21'
_atom_sites_solution_hydrogens geom
_atom_sites_solution_primary direct
_audit_creation_method SHELXL97
_cell_angle_alpha 90
_cell_angle_beta 90
_cell_angle_gamma 90
_cell_formula_units_Z 4
_cell_length_a 10.6623(8)
_cell_length_b 25.395(2)
_cell_length_c 7.4167(5)
_cell_measurement_reflns_used 11472
_cell_measurement_temperature 110
_cell_measurement_theta_max 29.5605
_cell_measurement_theta_min 3.3393
_cell_volume 2008.2(3)
_computing_cell_refinement 'CrysAlis PRO (Agilent Technologies, 2010)'
_computing_data_collection 'CrysAlis PRO (Agilent Technologies, 2010)'
_computing_data_reduction 'CrysAlis PRO (Agilent Technologies, 2010)'
_computing_molecular_graphics 'CAMERON (Watkin <i>et al.</i>, 1996)'
_computing_publication_material 'CRYSTALS (Betteridge <i>et al.</i>, 2003)'
_computing_structure_refinement 'CRYSTALS (Betteridge <i>et al.</i>, 2003)'
_computing_structure_solution 'SIR97 (Altomare <i>et al.</i>, 1999)'
_diffrn_ambient_temperature 110
_diffrn_detector_area_resol_mean 10.4685
_diffrn_measured_fraction_theta_full 0.996
_diffrn_measured_fraction_theta_max 0.946
_diffrn_measurement_device_type 'Make? Model? CCD area-detector'
_diffrn_measurement_method \w
_diffrn_radiation_monochromator graphite
_diffrn_radiation_source 'Enhance (Mo) X-ray source'
_diffrn_radiation_type 'Mo K\a'
_diffrn_radiation_wavelength 0.7107
_diffrn_reflns_av_R_equivalents 0.061
_diffrn_reflns_limit_h_max 14
_diffrn_reflns_limit_h_min -14
_diffrn_reflns_limit_k_max 33
_diffrn_reflns_limit_k_min -34
_diffrn_reflns_limit_l_max 10
_diffrn_reflns_limit_l_min -10
_diffrn_reflns_number 26378
_diffrn_reflns_theta_full 27.551
_diffrn_reflns_theta_max 29.624
_diffrn_reflns_theta_min 3.441
_diffrn_standards_number 0
_exptl_absorpt_coefficient_mu 1.755
_exptl_absorpt_correction_T_max 0.866
_exptl_absorpt_correction_T_min 0.692
_exptl_absorpt_correction_type analytical
_exptl_absorpt_process_details
;
[CrysAlis PRO (Agilent Technologies, 2010), based on expressions derived
by Clark & Reid (1995)]
;
_exptl_crystal_colour colourless
_exptl_crystal_density_diffrn 1.493
_exptl_crystal_density_method 'not measured'
_exptl_crystal_description needle
_exptl_crystal_F_000 928
_exptl_crystal_size_max 0.262
_exptl_crystal_size_mid 0.166
_exptl_crystal_size_min 0.085
_refine_diff_density_max 1.10
_refine_diff_density_min -1.36
_refine_ls_abs_structure_details 'Flack & Bernardinelli (1999), with 2877 Friedel pairs'
_refine_ls_abs_structure_Flack 0.00(2)
_refine_ls_extinction_coef 40(5)
_refine_ls_extinction_method 'Larson (1970), Equation 22'
_refine_ls_goodness_of_fit_ref 0.9240
_refine_ls_hydrogen_treatment constr
_refine_ls_matrix_type full
_refine_ls_number_parameters 210
_refine_ls_number_reflns 5120
_refine_ls_number_restraints 1
_refine_ls_R_factor_all 0.0762
_refine_ls_R_factor_gt 0.0660
_refine_ls_shift/su_max 0.001
_refine_ls_shift/su_mean 0.0000990
_refine_ls_structure_factor_coef Fsqd
_refine_ls_weighting_details
;
 Method, part 1, Chebychev polynomial, (Watkin, 1994, Prince, 1982)
 [weight] = 1.0/[A~0~*T~0~(x)+A~1~*T~1~(x) ... +A~n-1~]*T~n-1~(x)]
 where A~i~ are the Chebychev coefficients listed below and x= Fcalc/Fmax
 Method = Robust Weighting (Prince, 1982)
 W = [weight] * [1-(deltaF/6*sigmaF)^2^]^2^
 A~i~ are:
 0.168E+04 0.269E+04 0.142E+04 428.
;
_refine_ls_weighting_scheme calc
_refine_ls_wR_factor_all 0.1430
_refine_ls_wR_factor_gt 0.1270
_refine_ls_wR_factor_ref 0.1430
_reflns_number_gt 4699
_reflns_number_total 5120
_reflns_threshold_expression I>2\s(I)
_cod_data_source_file wq3001.cif
_cod_data_source_block I
_cod_original_formula_sum 'C16 H24 Cl4 N2 Zn1'
_cod_database_code 2018088
_cod_database_fobs_code 2018088

loop_
_symmetry_equiv_pos_as_xyz
x,y,z
-x+1/2,y+1/2,z+1/2
x+1/2,-y+1/2,z
-x,-y,z+1/2

loop_
_atom_site_type_symbol
_atom_site_label
_atom_site_fract_x
_atom_site_fract_y
_atom_site_fract_z
_atom_site_U_iso_or_equiv
_atom_site_adp_type
_atom_site_occupancy
_atom_site_disorder_assembly
_atom_site_disorder_group
Zn Zn1 -0.25524(5) 0.52545(2) 0.28711(18) 0.0233 Uani 1.0000 . .
Cl Cl2 -0.16343(13) 0.55061(5) 0.5498(2) 0.0288 Uani 1.0000 . .
Cl Cl3 -0.24612(14) 0.43815(6) 0.2302(3) 0.0313 Uani 1.0000 . .
Cl Cl4 -0.46200(12) 0.54629(5) 0.3245(2) 0.0310 Uani 1.0000 . .
Cl Cl5 -0.15744(14) 0.56572(5) 0.0552(2) 0.0315 Uani 1.0000 . .
N N6 0.0648(6) 0.9308(2) 0.7572(8) 0.0401 Uani 1.0000 . .
C C7 0.0290(6) 0.8918(2) 0.8942(9) 0.0340 Uani 1.0000 . .
C C8 0.0207(5) 0.8370(2) 0.8228(7) 0.0244 Uani 1.0000 . .
C C9 0.1178(5) 0.8148(2) 0.7239(8) 0.0294 Uani 1.0000 . .
C C10 0.1116(6) 0.7629(3) 0.6722(8) 0.0304 Uani 1.0000 . .
C C11 0.0101(5) 0.7312(2) 0.7181(8) 0.0263 Uani 1.0000 . .
C C12 0.0092(8) 0.6739(2) 0.6660(9) 0.0401 Uani 1.0000 . .
H H122 -0.0572 0.6561 0.7281 0.0621 Uiso 1.0000 . .
H H121 -0.0030 0.6707 0.5383 0.0622 Uiso 1.0000 . .
H H123 0.0878 0.6581 0.6990 0.0620 Uiso 1.0000 . .
C C13 -0.0867(5) 0.7542(2) 0.8144(8) 0.0262 Uani 1.0000 . .
C C14 -0.0829(5) 0.8066(2) 0.8660(7) 0.0233 Uani 1.0000 . .
H H141 -0.1503 0.8212 0.9288 0.0290 Uiso 1.0000 . .
H H131 -0.1564 0.7337 0.8452 0.0321 Uiso 1.0000 . .
H H101 0.1778 0.7487 0.6052 0.0372 Uiso 1.0000 . .
H H91 0.1875 0.8350 0.6925 0.0359 Uiso 1.0000 . .
H H72 -0.0522 0.9018 0.9414 0.0400 Uiso 1.0000 . .
H H71 0.0905 0.8929 0.9905 0.0401 Uiso 1.0000 . .
H H63 0.0470 0.9633 0.7957 0.0609 Uiso 1.0000 . .
H H62 0.1469 0.9285 0.7363 0.0612 Uiso 1.0000 . .
H H61 0.0231 0.9243 0.6560 0.0611 Uiso 1.0000 . .
N N15 0.1067(4) 0.55183(18) 0.3432(7) 0.0282 Uani 1.0000 . .
C C16 0.1947(7) 0.5751(2) 0.2126(10) 0.0378 Uani 1.0000 . .
C C17 0.2060(6) 0.6339(2) 0.2313(8) 0.0268 Uani 1.0000 . .
C C18 0.3089(5) 0.6559(2) 0.3199(8) 0.0258 Uani 1.0000 . .
C C19 0.3232(5) 0.7100(2) 0.3265(8) 0.0298 Uani 1.0000 . .
C C20 0.2379(5) 0.7433(2) 0.2461(8) 0.0255 Uani 1.0000 . .
C C21 0.1342(6) 0.7213(2) 0.1611(8) 0.0287 Uani 1.0000 . .
C C22 0.1191(6) 0.6673(2) 0.1521(8) 0.0256 Uani 1.0000 . .
H H221 0.0499 0.6532 0.0915 0.0322 Uiso 1.0000 . .
H H211 0.0739 0.7435 0.1089 0.0350 Uiso 1.0000 . .
C C23 0.2526(7) 0.8027(2) 0.2487(10) 0.0385 Uani 1.0000 . .
H H231 0.1728 0.8192 0.2716 0.0582 Uiso 1.0000 . .
H H233 0.2840 0.8147 0.1346 0.0582 Uiso 1.0000 . .
H H232 0.3110 0.8124 0.3427 0.0581 Uiso 1.0000 . .
H H191 0.3920 0.7242 0.3862 0.0360 Uiso 1.0000 . .
H H181 0.3684 0.6342 0.3737 0.0318 Uiso 1.0000 . .
H H162 0.1657 0.5664 0.0923 0.0452 Uiso 1.0000 . .
H H161 0.2769 0.5594 0.2313 0.0451 Uiso 1.0000 . .
H H153 0.1110 0.5168 0.3358 0.0430 Uiso 1.0000 . .
H H152 0.0288 0.5619 0.3163 0.0430 Uiso 1.0000 . .
H H151 0.1258 0.5620 0.4552 0.0433 Uiso 1.0000 . .

loop_
_atom_site_aniso_label
_atom_site_aniso_U_11
_atom_site_aniso_U_22
_atom_site_aniso_U_33
_atom_site_aniso_U_12
_atom_site_aniso_U_13
_atom_site_aniso_U_23
Zn1 0.0235(3) 0.0192(3) 0.0272(3) 0.00026(18) -0.0020(2) -0.0006(3)
Cl2 0.0302(6) 0.0279(6) 0.0284(6) -0.0023(5) -0.0017(5) -0.0056(6)
Cl3 0.0433(8) 0.0205(6) 0.0300(7) 0.0022(5) 0.0012(5) -0.0019(5)
Cl4 0.0246(6) 0.0285(6) 0.0399(8) 0.0028(4) 0.0000(6) 0.0034(5)
Cl5 0.0350(7) 0.0233(6) 0.0362(7) -0.0021(5) 0.0085(6) 0.0013(6)
N6 0.051(3) 0.026(2) 0.043(3) -0.002(2) 0.017(3) 0.005(2)
C7 0.035(3) 0.032(3) 0.035(3) 0.003(2) 0.000(3) -0.004(2)
C8 0.026(2) 0.024(2) 0.024(2) 0.0008(18) 0.001(2) -0.003(2)
C9 0.023(2) 0.032(3) 0.033(3) 0.000(2) 0.006(2) -0.006(2)
C10 0.025(3) 0.041(3) 0.025(2) 0.004(2) 0.003(2) -0.007(2)
C11 0.030(2) 0.023(2) 0.026(2) 0.004(2) -0.006(2) 0.000(2)
C12 0.057(4) 0.024(3) 0.039(3) 0.003(3) -0.004(3) -0.009(2)
C13 0.025(2) 0.026(2) 0.028(3) 0.0008(19) -0.003(2) 0.000(2)
C14 0.027(2) 0.023(2) 0.019(2) 0.003(2) 0.0000(18) -0.0012(19)
N15 0.031(2) 0.021(2) 0.033(3) 0.0001(17) 0.005(2) 0.0017(18)
C16 0.045(3) 0.027(3) 0.041(3) -0.004(3) 0.017(3) 0.000(3)
C17 0.033(3) 0.024(2) 0.024(2) -0.001(2) 0.008(2) -0.001(2)
C18 0.031(2) 0.021(2) 0.025(2) 0.0031(19) 0.000(2) 0.000(2)
C19 0.027(2) 0.035(3) 0.027(3) -0.005(2) 0.003(2) -0.005(2)
C20 0.029(2) 0.020(2) 0.028(3) -0.0006(18) 0.002(2) 0.001(2)
C21 0.034(3) 0.024(2) 0.029(3) 0.002(2) -0.001(2) 0.004(2)
C22 0.030(2) 0.021(2) 0.026(2) -0.004(2) 0.003(2) -0.0010(19)
C23 0.053(4) 0.022(3) 0.040(4) 0.003(2) 0.002(3) -0.001(3)

loop_
_atom_type_symbol
_atom_type_scat_dispersion_real
_atom_type_scat_dispersion_imag
_atom_type_scat_source
C 0.0033 0.0016 'International Tables Vol C 4.2.6.8 and 6.1.1.4'
H 0.0000 0.0000 'International Tables Vol C 4.2.6.8 and 6.1.1.4'
N 0.0061 0.0033 'International Tables Vol C 4.2.6.8 and 6.1.1.4'
Cl 0.1484 0.1585 'International Tables Vol C 4.2.6.8 and 6.1.1.4'
Zn 0.2839 1.4301 'International Tables Vol C 4.2.6.8 and 6.1.1.4'

loop_
_geom_angle_atom_site_label_1
_geom_angle_atom_site_label_2
_geom_angle_atom_site_label_3
_geom_angle_site_symmetry_1
_geom_angle_site_symmetry_2
_geom_angle_site_symmetry_3
_geom_angle
_geom_angle_publ_flag
Cl2 Zn1 Cl3 . . . 114.69(6) ?
Cl2 Zn1 Cl4 . . . 104.28(6) ?
Cl3 Zn1 Cl4 . . . 106.95(6) ?
Cl2 Zn1 Cl5 . . . 109.09(6) ?
Cl3 Zn1 Cl5 . . . 106.40(6) ?
Cl4 Zn1 Cl5 . . . 115.70(6) ?
C7 N6 H63 . . . 110.3 no
C7 N6 H62 . . . 109.4 no
H63 N6 H62 . . . 108.9 no
C7 N6 H61 . . . 109.3 no
H63 N6 H61 . . . 109.5 no
H62 N6 H61 . . . 109.4 no
N6 C7 C8 . . . 113.5(5) ?
N6 C7 H72 . . . 107.8 no
C8 C7 H72 . . . 108.7 no
N6 C7 H71 . . . 108.3 no
C8 C7 H71 . . . 109.2 no
H72 C7 H71 . . . 109.4 no
C7 C8 C9 . . . 121.5(5) ?
C7 C8 C14 . . . 119.0(5) ?
C9 C8 C14 . . . 119.4(5) ?
C8 C9 C10 . . . 120.1(5) ?
C8 C9 H91 . . . 120.2 no
C10 C9 H91 . . . 119.8 no
C9 C10 C11 . . . 121.6(5) ?
C9 C10 H101 . . . 118.8 no
C11 C10 H101 . . . 119.6 no
C10 C11 C12 . . . 120.0(6) ?
C10 C11 C13 . . . 117.6(5) ?
C12 C11 C13 . . . 122.4(6) ?
C11 C12 H122 . . . 109.7 no
C11 C12 H121 . . . 109.7 no
H122 C12 H121 . . . 109.5 no
C11 C12 H123 . . . 109.5 no
H122 C12 H123 . . . 108.9 no
H121 C12 H123 . . . 109.5 no
C11 C13 C14 . . . 121.7(5) ?
C11 C13 H131 . . . 119.0 no
C14 C13 H131 . . . 119.3 no
C13 C14 C8 . . . 119.7(5) ?
C13 C14 H141 . . . 119.7 no
C8 C14 H141 . . . 120.7 no
C16 N15 H153 . . . 109.0 no
C16 N15 H152 . . . 109.4 no
H153 N15 H152 . . . 108.7 no
C16 N15 H151 . . . 110.5 no
H153 N15 H151 . . . 109.5 no
H152 N15 H151 . . . 109.8 no
N15 C16 C17 . . . 112.8(5) ?
N15 C16 H162 . . . 108.1 no
C17 C16 H162 . . . 109.6 no
N15 C16 H161 . . . 108.5 no
C17 C16 H161 . . . 108.7 no
H162 C16 H161 . . . 109.0 no
C16 C17 C18 . . . 120.2(6) ?
C16 C17 C22 . . . 121.0(6) ?
C18 C17 C22 . . . 118.7(5) ?
C17 C18 C19 . . . 120.1(5) ?
C17 C18 H181 . . . 120.1 no
C19 C18 H181 . . . 119.8 no
C18 C19 C20 . . . 121.5(5) ?
C18 C19 H191 . . . 119.3 no
C20 C19 H191 . . . 119.2 no
C19 C20 C21 . . . 118.2(5) ?
C19 C20 C23 . . . 122.5(5) ?
C21 C20 C23 . . . 119.2(5) ?
C20 C21 C22 . . . 120.9(6) ?
C20 C21 H211 . . . 119.2 no
C22 C21 H211 . . . 119.8 no
C17 C22 C21 . . . 120.6(6) ?
C17 C22 H221 . . . 119.6 no
C21 C22 H221 . . . 119.8 no
C20 C23 H231 . . . 110.1 no
C20 C23 H233 . . . 109.8 no
H231 C23 H233 . . . 109.0 no
C20 C23 H232 . . . 109.2 no
H231 C23 H232 . . . 109.3 no
H233 C23 H232 . . . 109.4 no

loop_
_geom_bond_atom_site_label_1
_geom_bond_atom_site_label_2
_geom_bond_site_symmetry_1
_geom_bond_site_symmetry_2
_geom_bond_distance
_geom_bond_publ_flag
Zn1 Cl2 . . 2.2720(17) ?
Zn1 Cl3 . . 2.2591(15) ?
Zn1 Cl4 . . 2.2841(14) ?
Zn1 Cl5 . . 2.2564(17) ?
N6 C7 . . 1.469(8) ?
N6 H63 . . 0.894 no
N6 H62 . . 0.890 no
N6 H61 . . 0.888 no
C7 C8 . . 1.491(8) ?
C7 H72 . . 0.967 no
C7 H71 . . 0.970 no
C8 C9 . . 1.389(7) ?
C8 C14 . . 1.385(7) ?
C9 C10 . . 1.375(8) ?
C9 H91 . . 0.932 no
C10 C11 . . 1.392(8) ?
C10 H101 . . 0.935 no
C11 C12 . . 1.505(8) ?
C11 C13 . . 1.384(8) ?
C12 H122 . . 0.959 no
C12 H121 . . 0.959 no
C12 H123 . . 0.961 no
C13 C14 . . 1.387(7) ?
C13 H131 . . 0.935 no
C14 H141 . . 0.932 no
N15 C16 . . 1.472(7) ?
N15 H153 . . 0.893 no
N15 H152 . . 0.891 no
N15 H151 . . 0.894 no
C16 C17 . . 1.506(8) ?
C16 H162 . . 0.970 no
C16 H161 . . 0.972 no
C17 C18 . . 1.395(8) ?
C17 C22 . . 1.387(8) ?
C18 C19 . . 1.383(7) ?
C18 H181 . . 0.930 no
C19 C20 . . 1.378(8) ?
C19 H191 . . 0.930 no
C20 C21 . . 1.391(8) ?
C20 C23 . . 1.517(8) ?
C21 C22 . . 1.380(7) ?
C21 H211 . . 0.940 no
C22 H221 . . 0.936 no
C23 H231 . . 0.964 no
C23 H233 . . 0.959 no
C23 H232 . . 0.966 no

loop_
_geom_hbond_atom_site_label_D
_geom_hbond_atom_site_label_H
_geom_hbond_atom_site_label_A
_geom_hbond_site_symmetry_A
_geom_hbond_distance_DH
_geom_hbond_distance_HA
_geom_hbond_distance_DA
_geom_hbond_angle_DHA
N15 H153 Cl5 4_565 0.89 2.69 3.417(5) 138.32
N15 H153 Cl2 4_564 0.89 2.78 3.445(5) 132.06
N15 H152 Cl2 . 0.89 2.69 3.262(5) 122.26
N15 H152 Cl5 . 0.89 2.77 3.552(5) 146.38
N15 H151 Cl3 4_565 0.89 2.40 3.242(5) 155.22
N6 H61 Cl4 3_565 0.88 2.57 3.274(6) 136.34
N6 H62 Cl2 3_565 0.89 2.50 3.315(6) 151.07
N6 H63 Cl4 2_455 0.89 2.30 3.171(5) 163.35
C7 H72 Cl3 2_455 0.96 2.81 3.459(7) 124.62
C7 H71 Cl5 3_566 0.97 2.92 3.711(6) 138.77
C16 H161 Cl4 1_655 0.97 2.88 3.824(8) 161.87
C16 H162 Cl3 4_564 0.97 2.82 3.636(8) 142.03
